data_9017565
loop_
_publ_author_name
'Lussier, A. J.'
'Hawthorne, F. C.'

_publ_section_title
;
 Short-range constraints on chemical and structural variations in bavenite
 Sample: 27BAV
;
_journal_name_full 'Mineralogical Magazine'
_journal_page_first 213
_journal_page_last 239
_journal_volume 75
_journal_year 2011
_chemical_compound_source 'Lily Pad Lake, Fort Hope, Ontario, Canada'
_chemical_formula_sum 'Al1.801 Be2.13 Ca3.919 H2 Na0.012 O28 Si9.069'
_chemical_name_mineral Bavenite
_space_group_IT_number 63
_space_group_name_Hall '-C 2c 2'
_space_group_name_H-M_alt 'C m c m'
_symmetry_space_group_name_H-M 'C m c m'
_cell_angle_alpha 90
_cell_angle_beta 90
_cell_angle_gamma 90
_cell_length_a 23.2090
_cell_length_b 5.0129
_cell_length_c 19.4494
_cell_formula_units_Z 4
_cell_volume 2262.829
_database_code_amcsd 0019886
_exptl_crystal_density_diffrn 2.729
_cod_data_source_file inputs/fixed/downloads/18/18391.cif
_cod_data_source_block 18391
_cod_original_formula_sum 'Na.012 Ca3.919 Si9.069 Be2.13 Al1.801 O28 H2'
_cod_database_code 9017565

loop_
_space_group_symop_operation_xyz
x,y,z
1/2+x,1/2+y,z
x,-y,1/2+z
1/2+x,1/2-y,1/2+z
-x,y,1/2-z
1/2-x,1/2+y,1/2-z
-x,y,z
1/2-x,1/2+y,z
x,-y,-z
1/2+x,1/2-y,-z
x,y,1/2-z
1/2+x,1/2+y,1/2-z
-x,-y,1/2+z
1/2-x,1/2-y,1/2+z
-x,-y,-z
1/2-x,1/2-y,-z

loop_
_atom_site_aniso_label
_atom_site_aniso_U_11
_atom_site_aniso_U_22
_atom_site_aniso_U_33
_atom_site_aniso_U_12
_atom_site_aniso_U_13
_atom_site_aniso_U_23
Na 0.01139 0.01155 0.01038 0.00002 -0.00013 0.00117
Ca 0.01139 0.01155 0.01038 0.00002 -0.00013 0.00117
SiT1 0.00700 0.00860 0.00790 0.00000 0.00000 0.00000
BeT2 0.00910 0.00850 0.01120 0.00050 0.00000 0.00000
SiT3 0.00810 0.00780 0.00740 0.00000 0.00000 -0.00050
BeT3 0.00810 0.00780 0.00740 0.00000 0.00000 -0.00050
SiT4 0.00850 0.00790 0.00680 0.00000 0.00000 0.00300
AlT4 0.00850 0.00790 0.00680 0.00000 0.00000 0.00300
SiT5 0.00930 0.00920 0.00780 0.00000 0.00000 -0.00020
SiT6 0.00820 0.00860 0.00830 0.00014 0.00042 0.00066
O1 0.01250 0.00920 0.00790 0.00000 0.00000 -0.00030
O2 0.01190 0.00840 0.01550 0.00000 0.00000 0.00040
O3 0.01410 0.01420 0.01280 0.00370 0.00440 0.00030
O4 0.01470 0.01160 0.01050 0.00330 0.00160 0.00010
O5 0.01390 0.01570 0.00840 0.00340 -0.00100 0.00050
O6 0.01240 0.00900 0.01350 0.00200 0.00100 0.00210
O7 0.01110 0.01180 0.01280 0.00260 0.00330 0.00220
O8 0.01160 0.00870 0.01500 0.00040 0.00000 0.00000
O9 0.00800 0.01020 0.01010 -0.00050 0.00000 0.00000

loop_
_atom_site_label
_atom_site_fract_x
_atom_site_fract_y
_atom_site_fract_z
_atom_site_occupancy
_atom_site_U_iso_or_equiv
Na 0.08411 0.24308 0.15241 0.00300 0.01111
Ca 0.08411 0.24308 0.15241 0.97975 0.01111
SiT1 0.00000 0.77933 0.25000 1.00000 0.00781
BeT2 0.12519 0.81370 0.25000 1.00000 0.00960
SiT3 0.00000 0.72297 0.10453 0.93500 0.00780
BeT3 0.00000 0.72297 0.10453 0.06500 0.00780
SiT4 0.09553 0.50000 0.00000 0.09950 0.00770
AlT4 0.09553 0.50000 0.00000 0.90050 0.00770
SiT5 0.17034 0.00000 0.00000 1.00000 0.00878
SiT6 0.21415 0.85448 0.14301 1.00000 0.00838
O1 0.00000 0.57510 0.18274 1.00000 0.00990
O2 0.00000 0.03540 0.11354 1.00000 0.01190
O3 0.05761 0.59980 0.07149 1.00000 0.01370
O4 0.13148 0.23020 0.03639 1.00000 0.01230
O5 0.20829 0.86400 0.05992 1.00000 0.01270
O6 0.23361 0.55490 0.16479 1.00000 0.01160
O7 0.15464 0.92880 0.18000 1.00000 0.01190
O8 0.12104 0.48770 0.25000 1.00000 0.01180
O9 0.05876 0.95230 0.25000 1.00000 0.00950
H8 0.16260 0.45300 0.25000 1.00000 0.01500

loop_
_cod_related_entry_id
_cod_related_entry_database
_cod_related_entry_code
1 AMCSD 0019886
